data_1569809
loop_
_publ_author_name
'Soliman, Saied M.'
'Al-Rasheed, Hessa H.'
'AL-khamis, Sarah A.'
'Haukka, Matti'
'El-Faham, Ayman'

_publ_section_title
;
 X-ray Structures and Hirshfeld Studies of Two Dinuclear Cd(II) Complexes
 with a s-Triazine/Pyrazolo Ligand and Pesudohalides as a Linker
;
_journal_issue 8
_journal_name_full Crystals
_journal_page_first 1198
_journal_paper_doi 10.3390/cryst13081198
_journal_volume 13
_journal_year 2023
_chemical_formula_sum 'C14 H17 Cd Cl N10 O'
_chemical_formula_weight 489.23
_space_group_crystal_system triclinic
_space_group_IT_number 2
_space_group_name_Hall '-P 1'
_space_group_name_H-M_alt 'P -1'
_atom_sites_solution_hydrogens geom
_audit_creation_method SHELXL-2014/7
_cell_angle_alpha 112.637(10)
_cell_angle_beta 104.547(11)
_cell_angle_gamma 105.133(10)
_cell_formula_units_Z 2
_cell_length_a 9.323(4)
_cell_length_b 10.936(5)
_cell_length_c 11.312(6)
_cell_measurement_reflns_used 8997
_cell_measurement_temperature 293(2)
_cell_measurement_theta_max 30.51
_cell_measurement_theta_min 2.46
_cell_volume 944.1(8)
_computing_cell_refinement 'Bruker SAINT'
_computing_data_collection 'Bruker APEX2'
_computing_data_reduction 'Bruker SAINT'
_computing_molecular_graphics 'Bruker SHELXTL'
_computing_publication_material 'Bruker SHELXTL'
_computing_structure_refinement 'SHELXL-2014 (Sheldrick 2014)'
_computing_structure_solution 'SHELXS-97 (Sheldrick 2008)'
_diffrn_ambient_temperature 293(2)
_diffrn_measured_fraction_theta_full 0.997
_diffrn_measured_fraction_theta_max 0.991
_diffrn_measurement_device_type 'Bruker APEX-II CCD'
_diffrn_measurement_method '\f and \w scans'
_diffrn_radiation_type MoK\a
_diffrn_radiation_wavelength 0.71073
_diffrn_reflns_av_R_equivalents 0.0345
_diffrn_reflns_av_unetI/netI 0.0229
_diffrn_reflns_Laue_measured_fraction_full 0.997
_diffrn_reflns_Laue_measured_fraction_max 0.991
_diffrn_reflns_limit_h_max 13
_diffrn_reflns_limit_h_min -13
_diffrn_reflns_limit_k_max 15
_diffrn_reflns_limit_k_min -15
_diffrn_reflns_limit_l_max 16
_diffrn_reflns_limit_l_min -16
_diffrn_reflns_number 40395
_diffrn_reflns_point_group_measured_fraction_full 0.997
_diffrn_reflns_point_group_measured_fraction_max 0.991
_diffrn_reflns_theta_full 25.242
_diffrn_reflns_theta_max 30.570
_diffrn_reflns_theta_min 2.202
_exptl_absorpt_coefficient_mu 1.326
_exptl_absorpt_correction_T_max 0.7461
_exptl_absorpt_correction_T_min 0.6529
_exptl_absorpt_correction_type multi-scan
_exptl_absorpt_process_details 'SADABS (Sheldrick, 2008)'
_exptl_crystal_colour colourless
_exptl_crystal_density_diffrn 1.721
_exptl_crystal_description cubic
_exptl_crystal_F_000 488
_exptl_crystal_size_max 0.31
_exptl_crystal_size_mid 0.17
_exptl_crystal_size_min 0.14
_refine_diff_density_max 1.166
_refine_diff_density_min -0.951
_refine_diff_density_rms 0.087
_refine_ls_extinction_method none
_refine_ls_goodness_of_fit_ref 1.144
_refine_ls_hydrogen_treatment constr
_refine_ls_matrix_type full
_refine_ls_number_parameters 249
_refine_ls_number_reflns 5760
_refine_ls_number_restraints 0
_refine_ls_restrained_S_all 1.144
_refine_ls_R_factor_all 0.0411
_refine_ls_R_factor_gt 0.0329
_refine_ls_shift/su_max 0.001
_refine_ls_shift/su_mean 0.000
_refine_ls_structure_factor_coef Fsqd
_refine_ls_weighting_details 'w=1/[\s^2^(Fo^2^)+(0.0464P)^2^+0.8347P] where P=(Fo^2^+2Fc^2^)/3'
_refine_ls_weighting_scheme calc
_refine_ls_wR_factor_gt 0.0872
_refine_ls_wR_factor_ref 0.0972
_reflns_Friedel_coverage 0.000
_reflns_number_gt 5073
_reflns_number_total 5760
_reflns_threshold_expression 'I > 2\s(I)'
_cod_data_source_file CCDC_2212588.cif
_cod_data_source_block SA1CdClEA10N3T1RT_0m
_cod_original_cell_volume 944.2(8)
_cod_database_code 1569809
_shelx_shelxl_version_number 2014/7
_shelx_space_group_comment
;
The symmetry employed for this shelxl refinement is uniquely defined
by the following loop, which should always be used as a source of
symmetry information in preference to the above space-group names.
They are only intended as comments.
;

loop_
_space_group_symop_operation_xyz
'x, y, z'
'-x, -y, -z'

loop_
_atom_site_label
_atom_site_type_symbol
_atom_site_fract_x
_atom_site_fract_y
_atom_site_fract_z
_atom_site_U_iso_or_equiv
_atom_site_adp_type
_atom_site_occupancy
_atom_site_site_symmetry_order
_atom_site_calc_flag
_atom_site_refinement_flags_posn
_atom_site_refinement_flags_adp
_atom_site_refinement_flags_occupancy
_atom_site_disorder_assembly
_atom_site_disorder_group
Cl Cl 0.55070(10) 0.84996(11) 0.13525(10) 0.0599(2) Uani 1 1 d . . . . .
Cd Cd 0.45322(2) 0.85262(2) 0.31972(2) 0.03507(7) Uani 1 1 d . . . . .
C1 C 0.1059(3) 0.5738(2) 0.1991(2) 0.0289(4) Uani 1 1 d . . . . .
N1 N 0.2655(2) 0.6132(2) 0.2464(2) 0.0304(4) Uani 1 1 d . . . . .
N2 N -0.0030(2) 0.4542(2) 0.1775(2) 0.0339(4) Uani 1 1 d . . . . .
C2 C 0.0620(3) 0.3698(3) 0.2090(3) 0.0342(4) Uani 1 1 d . . . . .
N3 N 0.2193(3) 0.3958(2) 0.2575(2) 0.0364(4) Uani 1 1 d . . . . .
C3 C 0.3135(3) 0.5196(2) 0.2748(2) 0.0299(4) Uani 1 1 d . . . . .
N4 N 0.5776(2) 0.7029(2) 0.3737(2) 0.0354(4) Uani 1 1 d . . . . .
N6 N 0.1689(3) 0.7958(2) 0.1933(2) 0.0367(4) Uani 1 1 d . . . . .
C6 C 0.7271(3) 0.7161(3) 0.4291(3) 0.0392(5) Uani 1 1 d . . . . .
N7 N 0.0535(2) 0.6715(2) 0.1709(2) 0.0319(4) Uani 1 1 d . . . . .
C7 C 0.0871(4) 0.8669(3) 0.1587(3) 0.0405(5) Uani 1 1 d . . . . .
C4 C 0.5730(3) 0.4889(3) 0.3603(3) 0.0372(5) Uani 1 1 d . . . . .
N5 N 0.4804(2) 0.5625(2) 0.3307(2) 0.0330(4) Uani 1 1 d . . . . .
C5 C 0.7297(3) 0.5862(3) 0.4225(3) 0.0418(5) Uani 1 1 d . . . . .
H5 H 0.8210 0.5695 0.4544 0.050 Uiso 1 1 calc R U . . .
N8 N 0.3834(4) 0.9063(3) 0.5203(3) 0.0536(6) Uani 1 1 d . . . . .
C8 C -0.0807(3) 0.7908(3) 0.1138(3) 0.0442(6) Uani 1 1 d . . . . .
H8 H -0.1619 0.8199 0.0843 0.053 Uiso 1 1 calc R U . . .
C10 C 0.1750(5) 1.0091(4) 0.1707(5) 0.0613(9) Uani 1 1 d . . . . .
H10A H 0.1431 1.0023 0.0801 0.092 Uiso 1 1 calc R U . . .
H10B H 0.2893 1.0346 0.2087 0.092 Uiso 1 1 calc R U . . .
H10C H 0.1490 1.0818 0.2310 0.092 Uiso 1 1 calc R U . . .
N10 N 0.1734(4) 0.7411(4) 0.5188(4) 0.0657(8) Uani 1 1 d . . . . .
N9 N 0.2789(3) 0.8269(3) 0.5214(3) 0.0443(5) Uani 1 1 d . . . . .
C9 C -0.1012(3) 0.6668(3) 0.1221(3) 0.0354(5) Uani 1 1 d . . . . .
O11 O -0.0332(2) 0.2477(2) 0.1940(3) 0.0479(5) Uani 1 1 d . . . . .
C12 C 0.5056(4) 0.3336(3) 0.3217(4) 0.0542(8) Uani 1 1 d . . . . .
H12A H 0.4462 0.2765 0.2227 0.081 Uiso 1 1 calc R U . . .
H12B H 0.4347 0.3183 0.3680 0.081 Uiso 1 1 calc R U . . .
H12C H 0.5923 0.3057 0.3496 0.081 Uiso 1 1 calc R U . . .
C13 C 0.8646(4) 0.8552(4) 0.4815(4) 0.0591(9) Uani 1 1 d . . . . .
H13A H 0.9094 0.8479 0.4126 0.089 Uiso 1 1 calc R U . . .
H13B H 0.9463 0.8759 0.5659 0.089 Uiso 1 1 calc R U . . .
H13C H 0.8269 0.9316 0.4998 0.089 Uiso 1 1 calc R U . . .
C14 C -0.2049(4) 0.2148(4) 0.1522(4) 0.0564(8) Uani 1 1 d . . . . .
H14A H -0.2486 0.2033 0.0604 0.085 Uiso 1 1 calc R U . . .
H14B H -0.2212 0.2924 0.2166 0.085 Uiso 1 1 calc R U . . .
H14C H -0.2586 0.1269 0.1521 0.085 Uiso 1 1 calc R U . . .
C11 C -0.2541(3) 0.5501(4) 0.0891(4) 0.0478(6) Uani 1 1 d . . . . .
H11A H -0.3434 0.5755 0.0622 0.072 Uiso 1 1 calc R U . . .
H11B H -0.2482 0.5386 0.1699 0.072 Uiso 1 1 calc R U . . .
H11C H -0.2692 0.4611 0.0139 0.072 Uiso 1 1 calc R U . . .

loop_
_atom_site_aniso_label
_atom_site_aniso_U_11
_atom_site_aniso_U_22
_atom_site_aniso_U_33
_atom_site_aniso_U_23
_atom_site_aniso_U_13
_atom_site_aniso_U_12
Cl 0.0494(4) 0.0724(5) 0.0655(5) 0.0392(4) 0.0291(4) 0.0198(4)
Cd 0.03303(10) 0.02417(9) 0.04094(11) 0.01424(7) 0.01157(7) 0.00645(7)
C1 0.0290(10) 0.0255(9) 0.0295(9) 0.0120(8) 0.0104(8) 0.0100(8)
N1 0.0273(8) 0.0254(8) 0.0373(9) 0.0157(7) 0.0113(7) 0.0092(7)
N2 0.0273(9) 0.0296(9) 0.0406(10) 0.0166(8) 0.0112(8) 0.0078(7)
C2 0.0331(11) 0.0287(10) 0.0382(11) 0.0175(9) 0.0128(9) 0.0078(9)
N3 0.0327(10) 0.0308(9) 0.0464(11) 0.0225(9) 0.0136(8) 0.0097(8)
C3 0.0288(10) 0.0265(9) 0.0316(10) 0.0136(8) 0.0101(8) 0.0094(8)
N4 0.0283(9) 0.0268(9) 0.0435(11) 0.0152(8) 0.0105(8) 0.0064(7)
N6 0.0342(10) 0.0269(9) 0.0475(11) 0.0188(8) 0.0135(9) 0.0113(8)
C6 0.0311(11) 0.0387(12) 0.0440(13) 0.0201(11) 0.0138(10) 0.0094(10)
N7 0.0279(9) 0.0290(9) 0.0376(10) 0.0160(8) 0.0108(7) 0.0117(7)
C7 0.0445(13) 0.0328(12) 0.0461(13) 0.0203(10) 0.0152(11) 0.0189(10)
C4 0.0338(11) 0.0386(12) 0.0479(13) 0.0258(11) 0.0176(10) 0.0179(10)
N5 0.0288(9) 0.0269(9) 0.0429(10) 0.0185(8) 0.0120(8) 0.0100(7)
C5 0.0311(11) 0.0495(14) 0.0498(14) 0.0275(12) 0.0152(10) 0.0184(11)
N8 0.0640(17) 0.0337(12) 0.0415(12) 0.0041(10) 0.0204(12) 0.0103(11)
C8 0.0387(13) 0.0471(14) 0.0538(15) 0.0269(13) 0.0167(11) 0.0247(12)
C10 0.060(2) 0.0391(15) 0.092(3) 0.0382(17) 0.0271(19) 0.0225(14)
N10 0.0498(16) 0.0647(19) 0.079(2) 0.0364(17) 0.0318(15) 0.0096(14)
N9 0.0451(12) 0.0455(13) 0.0415(12) 0.0176(10) 0.0173(10) 0.0220(11)
C9 0.0307(11) 0.0414(12) 0.0354(11) 0.0176(10) 0.0131(9) 0.0175(9)
O11 0.0355(9) 0.0369(10) 0.0699(13) 0.0327(10) 0.0169(9) 0.0058(8)
C12 0.0504(16) 0.0440(15) 0.088(2) 0.0423(16) 0.0307(16) 0.0273(13)
C13 0.0321(13) 0.0418(15) 0.080(2) 0.0204(15) 0.0161(14) 0.0015(11)
C14 0.0366(14) 0.0500(17) 0.079(2) 0.0352(16) 0.0228(14) 0.0064(12)
C11 0.0311(12) 0.0547(17) 0.0561(16) 0.0282(14) 0.0164(11) 0.0136(12)

loop_
_atom_type_symbol
_atom_type_description
_atom_type_scat_dispersion_real
_atom_type_scat_dispersion_imag
_atom_type_scat_source
C C 0.0033 0.0016 'International Tables Vol C Tables 4.2.6.8 and 6.1.1.4'
H H 0.0000 0.0000 'International Tables Vol C Tables 4.2.6.8 and 6.1.1.4'
N N 0.0061 0.0033 'International Tables Vol C Tables 4.2.6.8 and 6.1.1.4'
Cl Cl 0.1484 0.1585 'International Tables Vol C Tables 4.2.6.8 and 6.1.1.4'
Cd Cd -0.8075 1.2024 'International Tables Vol C Tables 4.2.6.8 and 6.1.1.4'
O O 0.0106 0.0060 'International Tables Vol C Tables 4.2.6.8 and 6.1.1.4'

loop_
_geom_angle_atom_site_label_1
_geom_angle_atom_site_label_2
_geom_angle_atom_site_label_3
_geom_angle
_geom_angle_site_symmetry_1
_geom_angle_site_symmetry_3
_geom_angle_publ_flag
N8 Cd N4 109.11(10) 2_676 . ?
N8 Cd N1 154.32(9) 2_676 . ?
N4 Cd N1 65.64(7) . . ?
N8 Cd N8 73.49(12) 2_676 . ?
N4 Cd N8 90.55(10) . . ?
N1 Cd N8 81.31(8) . . ?
N8 Cd N6 116.69(10) 2_676 . ?
N4 Cd N6 130.14(7) . . ?
N1 Cd N6 64.57(7) . . ?
N8 Cd N6 84.58(10) . . ?
N8 Cd Cl 95.60(8) 2_676 . ?
N4 Cd Cl 95.94(6) . . ?
N1 Cd Cl 109.80(6) . . ?
N8 Cd Cl 168.70(7) . . ?
N6 Cd Cl 98.15(7) . . ?
N2 C1 N1 126.5(2) . . ?
N2 C1 N7 118.6(2) . . ?
N1 C1 N7 114.9(2) . . ?
C1 N1 C3 114.02(19) . . ?
C1 N1 Cd 122.83(15) . . ?
C3 N1 Cd 121.97(15) . . ?
C1 N2 C2 113.0(2) . . ?
O11 C2 N2 119.3(2) . . ?
O11 C2 N3 113.9(2) . . ?
N2 C2 N3 126.8(2) . . ?
C3 N3 C2 113.3(2) . . ?
N3 C3 N1 126.3(2) . . ?
N3 C3 N5 119.0(2) . . ?
N1 C3 N5 114.7(2) . . ?
C6 N4 N5 105.5(2) . . ?
C6 N4 Cd 135.79(17) . . ?
N5 N4 Cd 118.45(15) . . ?
C7 N6 N7 105.1(2) . . ?
C7 N6 Cd 135.74(18) . . ?
N7 N6 Cd 117.84(14) . . ?
N4 C6 C5 111.2(2) . . ?
N4 C6 C13 119.5(3) . . ?
C5 C6 C13 129.3(3) . . ?
N6 N7 C9 111.4(2) . . ?
N6 N7 C1 117.90(19) . . ?
C9 N7 C1 130.7(2) . . ?
N6 C7 C8 111.2(2) . . ?
N6 C7 C10 119.8(3) . . ?
C8 C7 C10 129.1(3) . . ?
C5 C4 N5 105.7(2) . . ?
C5 C4 C12 130.0(2) . . ?
N5 C4 C12 124.2(2) . . ?
N4 N5 C4 110.7(2) . . ?
N4 N5 C3 118.28(19) . . ?
C4 N5 C3 130.9(2) . . ?
C4 C5 C6 106.9(2) . . ?
C4 C5 H5 126.5 . . ?
C6 C5 H5 126.5 . . ?
N9 N8 Cd 130.5(2) . 2_676 ?
N9 N8 Cd 122.5(2) . . ?
Cd N8 Cd 106.51(12) 2_676 . ?
C9 C8 C7 107.0(2) . . ?
C9 C8 H8 126.5 . . ?
C7 C8 H8 126.5 . . ?
C7 C10 H10A 109.5 . . ?
C7 C10 H10B 109.5 . . ?
H10A C10 H10B 109.5 . . ?
C7 C10 H10C 109.5 . . ?
H10A C10 H10C 109.5 . . ?
H10B C10 H10C 109.5 . . ?
N8 N9 N10 177.1(3) . . ?
C8 C9 N7 105.3(2) . . ?
C8 C9 C11 128.6(2) . . ?
N7 C9 C11 126.1(2) . . ?
C2 O11 C14 118.2(2) . . ?
C4 C12 H12A 109.5 . . ?
C4 C12 H12B 109.5 . . ?
H12A C12 H12B 109.5 . . ?
C4 C12 H12C 109.5 . . ?
H12A C12 H12C 109.5 . . ?
H12B C12 H12C 109.5 . . ?
C6 C13 H13A 109.5 . . ?
C6 C13 H13B 109.5 . . ?
H13A C13 H13B 109.5 . . ?
C6 C13 H13C 109.5 . . ?
H13A C13 H13C 109.5 . . ?
H13B C13 H13C 109.5 . . ?
O11 C14 H14A 109.5 . . ?
O11 C14 H14B 109.5 . . ?
H14A C14 H14B 109.5 . . ?
O11 C14 H14C 109.5 . . ?
H14A C14 H14C 109.5 . . ?
H14B C14 H14C 109.5 . . ?
C9 C11 H11A 109.5 . . ?
C9 C11 H11B 109.5 . . ?
H11A C11 H11B 109.5 . . ?
C9 C11 H11C 109.5 . . ?
H11A C11 H11C 109.5 . . ?
H11B C11 H11C 109.5 . . ?

loop_
_geom_bond_atom_site_label_1
_geom_bond_atom_site_label_2
_geom_bond_distance
_geom_bond_site_symmetry_2
_geom_bond_publ_flag
Cl Cd 2.4700(13) . ?
Cd N8 2.322(3) 2_676 ?
Cd N4 2.409(2) . ?
Cd N1 2.411(2) . ?
Cd N8 2.415(3) . ?
Cd N6 2.451(2) . ?
C1 N2 1.318(3) . ?
C1 N1 1.332(3) . ?
C1 N7 1.392(3) . ?
N1 C3 1.332(3) . ?
N2 C2 1.336(3) . ?
C2 O11 1.315(3) . ?
C2 N3 1.338(3) . ?
N3 C3 1.316(3) . ?
C3 N5 1.392(3) . ?
N4 C6 1.320(3) . ?
N4 N5 1.376(3) . ?
N6 C7 1.317(3) . ?
N6 N7 1.380(3) . ?
C6 C5 1.401(4) . ?
C6 C13 1.489(4) . ?
N7 C9 1.389(3) . ?
C7 C8 1.413(4) . ?
C7 C10 1.490(4) . ?
C4 C5 1.363(4) . ?
C4 N5 1.389(3) . ?
C4 C12 1.484(4) . ?
C5 H5 0.9300 . ?
N8 N9 1.129(4) . ?
N8 Cd 2.322(3) 2_676 ?
C8 C9 1.363(4) . ?
C8 H8 0.9300 . ?
C10 H10A 0.9600 . ?
C10 H10B 0.9600 . ?
C10 H10C 0.9600 . ?
N10 N9 1.155(4) . ?
C9 C11 1.488(4) . ?
O11 C14 1.451(4) . ?
C12 H12A 0.9600 . ?
C12 H12B 0.9600 . ?
C12 H12C 0.9600 . ?
C13 H13A 0.9600 . ?
C13 H13B 0.9600 . ?
C13 H13C 0.9600 . ?
C14 H14A 0.9600 . ?
C14 H14B 0.9600 . ?
C14 H14C 0.9600 . ?
C11 H11A 0.9600 . ?
C11 H11B 0.9600 . ?
C11 H11C 0.9600 . ?

loop_
_geom_torsion_atom_site_label_1
_geom_torsion_atom_site_label_2
_geom_torsion_atom_site_label_3
_geom_torsion_atom_site_label_4
_geom_torsion
_geom_torsion_site_symmetry_1
_geom_torsion_site_symmetry_2
_geom_torsion_site_symmetry_3
_geom_torsion_site_symmetry_4
_geom_torsion_publ_flag
N2 C1 N1 C3 -0.9(3) . . . . ?
N7 C1 N1 C3 179.0(2) . . . . ?
N2 C1 N1 Cd -168.77(18) . . . . ?
N7 C1 N1 Cd 11.2(3) . . . . ?
N1 C1 N2 C2 0.3(4) . . . . ?
N7 C1 N2 C2 -179.6(2) . . . . ?
C1 N2 C2 O11 179.1(2) . . . . ?
C1 N2 C2 N3 -0.1(4) . . . . ?
O11 C2 N3 C3 -178.6(2) . . . . ?
N2 C2 N3 C3 0.6(4) . . . . ?
C2 N3 C3 N1 -1.4(4) . . . . ?
C2 N3 C3 N5 177.2(2) . . . . ?
C1 N1 C3 N3 1.5(4) . . . . ?
Cd N1 C3 N3 169.47(19) . . . . ?
C1 N1 C3 N5 -177.1(2) . . . . ?
Cd N1 C3 N5 -9.1(3) . . . . ?
N5 N4 C6 C5 0.4(3) . . . . ?
Cd N4 C6 C5 -173.7(2) . . . . ?
N5 N4 C6 C13 177.5(3) . . . . ?
Cd N4 C6 C13 3.5(4) . . . . ?
C7 N6 N7 C9 -0.1(3) . . . . ?
Cd N6 N7 C9 168.88(15) . . . . ?
C7 N6 N7 C1 179.9(2) . . . . ?
Cd N6 N7 C1 -11.1(3) . . . . ?
N2 C1 N7 N6 -179.6(2) . . . . ?
N1 C1 N7 N6 0.4(3) . . . . ?
N2 C1 N7 C9 0.4(4) . . . . ?
N1 C1 N7 C9 -179.5(2) . . . . ?
N7 N6 C7 C8 0.0(3) . . . . ?
Cd N6 C7 C8 -166.0(2) . . . . ?
N7 N6 C7 C10 179.8(3) . . . . ?
Cd N6 C7 C10 13.7(5) . . . . ?
C6 N4 N5 C4 -0.2(3) . . . . ?
Cd N4 N5 C4 175.08(16) . . . . ?
C6 N4 N5 C3 176.3(2) . . . . ?
Cd N4 N5 C3 -8.4(3) . . . . ?
C5 C4 N5 N4 0.0(3) . . . . ?
C12 C4 N5 N4 -177.2(3) . . . . ?
C5 C4 N5 C3 -175.9(3) . . . . ?
C12 C4 N5 C3 6.9(5) . . . . ?
N3 C3 N5 N4 -167.4(2) . . . . ?
N1 C3 N5 N4 11.3(3) . . . . ?
N3 C3 N5 C4 8.2(4) . . . . ?
N1 C3 N5 C4 -173.1(2) . . . . ?
N5 C4 C5 C6 0.2(3) . . . . ?
C12 C4 C5 C6 177.2(3) . . . . ?
N4 C6 C5 C4 -0.4(3) . . . . ?
C13 C6 C5 C4 -177.2(3) . . . . ?
N6 C7 C8 C9 0.1(3) . . . . ?
C10 C7 C8 C9 -179.6(3) . . . . ?
C7 C8 C9 N7 -0.1(3) . . . . ?
C7 C8 C9 C11 178.9(3) . . . . ?
N6 N7 C9 C8 0.2(3) . . . . ?
C1 N7 C9 C8 -179.9(2) . . . . ?
N6 N7 C9 C11 -178.9(3) . . . . ?
C1 N7 C9 C11 1.0(4) . . . . ?
N2 C2 O11 C14 -4.0(4) . . . . ?
N3 C2 O11 C14 175.3(3) . . . . ?
